data_2225577
loop_
_publ_author_name
'Wang, Guo-Ming'
'Wang, Pei'
'Li, Zeng-Xin'
'Li, Hui'
'Liu, Hui-Luan'

_publ_section_title
;
 Bis(ethylenediammonium) tetradecaborate
;
_journal_coeditor_code HY2288
_journal_issue 4
_journal_name_full 'Acta Crystallographica Section E'
_journal_page_first o798
_journal_page_last o799
_journal_paper_doi 10.1107/S1600536810008494
_journal_volume 66
_journal_year 2010
_chemical_formula_iupac '2C2 H10 N2 2+, B14 H6 O26 4-'
_chemical_formula_moiety '2(C2 H10 N2 2+), B14 H6 O26 4-'
_chemical_formula_sum 'C4 H26 B14 N4 O26'
_chemical_formula_weight 697.63
_chemical_name_systematic
;
Bis(ethylenediammonium) tetradecaborate
;
_space_group_IT_number 2
_symmetry_cell_setting triclinic
_symmetry_space_group_name_Hall '-P 1'
_symmetry_space_group_name_H-M 'P -1'
_atom_sites_solution_hydrogens geom
_atom_sites_solution_primary direct
_atom_sites_solution_secondary difmap
_audit_creation_method SHELXL-97
_cell_angle_alpha 95.085(2)
_cell_angle_beta 96.942(3)
_cell_angle_gamma 116.856(4)
_cell_formula_units_Z 1
_cell_length_a 8.4849(3)
_cell_length_b 8.8387(3)
_cell_length_c 10.0406(2)
_cell_measurement_reflns_used 5101
_cell_measurement_temperature 293(2)
_cell_measurement_theta_max 26.00
_cell_measurement_theta_min 2.07
_cell_volume 658.08(4)
_computing_cell_refinement 'SAINT-Plus (Bruker, 2007)'
_computing_data_collection 'SMART (Bruker, 2007)'
_computing_data_reduction 'SAINT-Plus (Bruker, 2007)'
_computing_molecular_graphics 'SHELXTL (Sheldrick, 2008) and DIAMOND (Brandenburg, 1999)'
_computing_publication_material 'SHELXTL (Sheldrick, 2008)'
_computing_structure_refinement 'SHELXL97 (Sheldrick, 2008)'
_computing_structure_solution 'SHELXS97 (Sheldrick, 2008)'
_diffrn_ambient_temperature 293(2)
_diffrn_measured_fraction_theta_full 0.982
_diffrn_measured_fraction_theta_max 0.982
_diffrn_measurement_device_type 'Bruker SMART APEX CCD'
_diffrn_measurement_method '\f and \w scans'
_diffrn_radiation_monochromator graphite
_diffrn_radiation_source 'fine-focus sealed tube'
_diffrn_radiation_type MoK\a
_diffrn_radiation_wavelength 0.71073
_diffrn_reflns_av_R_equivalents 0.0277
_diffrn_reflns_av_sigmaI/netI 0.0452
_diffrn_reflns_limit_h_max 10
_diffrn_reflns_limit_h_min -10
_diffrn_reflns_limit_k_max 10
_diffrn_reflns_limit_k_min -10
_diffrn_reflns_limit_l_max 12
_diffrn_reflns_limit_l_min -12
_diffrn_reflns_number 5101
_diffrn_reflns_theta_full 26.00
_diffrn_reflns_theta_max 26.00
_diffrn_reflns_theta_min 2.07
_exptl_absorpt_coefficient_mu 0.164
_exptl_absorpt_correction_T_max 0.9935
_exptl_absorpt_correction_T_min 0.9556
_exptl_absorpt_correction_type multi-scan
_exptl_absorpt_process_details '(SADABS; Sheldrick, 1996)'
_exptl_crystal_colour Colorless
_exptl_crystal_density_diffrn 1.760
_exptl_crystal_density_method 'not measured'
_exptl_crystal_description Prism
_exptl_crystal_F_000 356
_exptl_crystal_size_max 0.28
_exptl_crystal_size_mid 0.13
_exptl_crystal_size_min 0.04
_refine_diff_density_max 0.243
_refine_diff_density_min -0.270
_refine_ls_extinction_method none
_refine_ls_goodness_of_fit_ref 1.033
_refine_ls_hydrogen_treatment constr
_refine_ls_matrix_type full
_refine_ls_number_parameters 217
_refine_ls_number_reflns 2541
_refine_ls_number_restraints 0
_refine_ls_restrained_S_all 1.033
_refine_ls_R_factor_all 0.0561
_refine_ls_R_factor_gt 0.0431
_refine_ls_shift/su_max 0.000
_refine_ls_shift/su_mean 0.000
_refine_ls_structure_factor_coef Fsqd
_refine_ls_weighting_details 'calc w=1/[\s^2^(Fo^2^)+(0.0518P)^2^+0.1264P] where P=(Fo^2^+2Fc^2^)/3'
_refine_ls_weighting_scheme calc
_refine_ls_wR_factor_gt 0.1007
_refine_ls_wR_factor_ref 0.1074
_reflns_number_gt 2033
_reflns_number_total 2541
_reflns_threshold_expression I>2\s(I)
_cod_data_source_file hy2288.cif
_cod_data_source_block I
_cod_depositor_comments
;
The following automatic conversions were performed:
'_symmetry_cell_setting' value 'Triclinic' changed to 'triclinic'
according to '/home/saulius/struct/CIF-dictionaries/cif_core.dic'
dictionary named 'cif_core.dic' version 2.4.1 from 2010-06-29.

Automatic conversion script
Id: cif_fix_enum 1527 2010-12-29 10:47:43Z saulius 
;
_cod_original_cell_volume 658.08(3)
_cod_database_code 2225577
_cod_database_fobs_code 2225577

loop_
_symmetry_equiv_pos_as_xyz
'x, y, z'
'-x, -y, -z'

loop_
_atom_site_type_symbol
_atom_site_label
_atom_site_fract_x
_atom_site_fract_y
_atom_site_fract_z
_atom_site_U_iso_or_equiv
_atom_site_adp_type
_atom_site_calc_flag
_atom_site_refinement_flags
_atom_site_occupancy
_atom_site_disorder_assembly
_atom_site_disorder_group
B B1 -0.5849(3) -0.5170(3) 0.8129(2) 0.0190(5) Uani d . 1 . .
B B2 -0.4605(3) -0.2456(3) 0.9547(2) 0.0180(5) Uani d . 1 . .
B B3 -0.2914(3) -0.2948(3) 0.7854(2) 0.0166(5) Uani d . 1 . .
B B4 -0.2007(3) -0.1473(3) 0.5881(2) 0.0166(5) Uani d . 1 . .
B B5 0.0303(3) -0.1771(3) 0.7443(2) 0.0175(5) Uani d . 1 . .
B B6 0.3485(3) 0.0104(3) 0.8520(2) 0.0174(5) Uani d . 1 . .
B B7 0.2775(3) -0.2278(3) 0.6835(2) 0.0189(5) Uani d . 1 . .
O O1 -0.73216(19) -0.67207(18) 0.76829(15) 0.0286(4) Uani d . 1 . .
H H1F -0.7172 -0.7203 0.7011 0.043 Uiso calc R 1 . .
O O2 -0.42739(18) -0.47558(17) 0.77218(13) 0.0203(3) Uani d . 1 . .
O O3 -0.60553(17) -0.40525(18) 0.90605(14) 0.0232(3) Uani d . 1 . .
O O4 -0.48111(18) -0.15100(18) 1.06075(14) 0.0211(3) Uani d . 1 . .
O O5 -0.31106(17) -0.18999(17) 0.90041(13) 0.0188(3) Uani d . 1 . .
O O6 -0.11436(17) -0.27927(17) 0.80925(13) 0.0175(3) Uani d . 1 . .
O O7 -0.32891(17) -0.23425(18) 0.65880(13) 0.0218(3) Uani d . 1 . .
O O8 -0.25158(18) -0.10364(18) 0.46895(14) 0.0245(4) Uani d . 1 . .
H H8A -0.1620 -0.0404 0.4401 0.037 Uiso calc R 1 . .
O O9 -0.02594(18) -0.10073(19) 0.63517(14) 0.0246(4) Uani d . 1 . .
O O10 0.10144(17) -0.28587(18) 0.68168(14) 0.0230(3) Uani d . 1 . .
O O11 0.17413(17) -0.03462(17) 0.84417(13) 0.0196(3) Uani d . 1 . .
O O12 0.40563(17) -0.08058(18) 0.76988(14) 0.0221(3) Uani d . 1 . .
O O13 0.33259(18) -0.31501(19) 0.59850(14) 0.0248(4) Uani d . 1 . .
H H13A 0.4399 -0.2832 0.6234 0.037 Uiso calc R 1 . .
C C1 0.8308(3) 0.2448(3) 0.7230(2) 0.0251(5) Uani d . 1 . .
H H1A 0.9116 0.2282 0.6699 0.030 Uiso calc R 1 . .
H H1B 0.7200 0.1376 0.7087 0.030 Uiso calc R 1 . .
C C2 0.9149(3) 0.2927(3) 0.8712(2) 0.0248(5) Uani d . 1 . .
H H2A 1.0184 0.4058 0.8868 0.030 Uiso calc R 1 . .
H H2B 0.8291 0.2977 0.9248 0.030 Uiso calc R 1 . .
N N1 0.7928(3) 0.3808(2) 0.67745(18) 0.0284(4) Uani d . 1 . .
H H1C 0.7433 0.3510 0.5897 0.043 Uiso calc R 1 . .
H H1D 0.8947 0.4789 0.6897 0.043 Uiso calc R 1 . .
H H1E 0.7173 0.3948 0.7254 0.043 Uiso calc R 1 . .
N N2 0.9717(2) 0.1666(2) 0.91544(17) 0.0236(4) Uani d . 1 . .
H H2C 1.0208 0.1977 1.0033 0.035 Uiso calc R 1 . .
H H2D 1.0518 0.1633 0.8673 0.035 Uiso calc R 1 . .
H H2E 0.8765 0.0631 0.9024 0.035 Uiso calc R 1 . .

loop_
_atom_site_aniso_label
_atom_site_aniso_U_11
_atom_site_aniso_U_22
_atom_site_aniso_U_33
_atom_site_aniso_U_12
_atom_site_aniso_U_13
_atom_site_aniso_U_23
B1 0.0211(12) 0.0190(12) 0.0172(12) 0.0090(10) 0.0043(10) 0.0053(10)
B2 0.0159(11) 0.0207(12) 0.0179(11) 0.0094(9) 0.0017(9) 0.0020(9)
B3 0.0139(11) 0.0185(11) 0.0171(11) 0.0069(9) 0.0044(9) 0.0032(9)
B4 0.0171(11) 0.0167(11) 0.0167(11) 0.0083(9) 0.0042(9) 0.0019(9)
B5 0.0131(11) 0.0209(12) 0.0183(12) 0.0076(9) 0.0030(9) 0.0035(9)
B6 0.0175(11) 0.0228(12) 0.0138(11) 0.0103(10) 0.0045(9) 0.0054(9)
B7 0.0158(11) 0.0266(12) 0.0158(11) 0.0112(10) 0.0024(9) 0.0036(10)
O1 0.0228(8) 0.0213(8) 0.0322(9) 0.0024(6) 0.0106(7) -0.0046(7)
O2 0.0184(7) 0.0178(7) 0.0222(8) 0.0061(6) 0.0065(6) 0.0002(6)
O3 0.0155(7) 0.0220(8) 0.0262(8) 0.0042(6) 0.0069(6) -0.0024(6)
O4 0.0150(7) 0.0232(8) 0.0213(8) 0.0072(6) 0.0033(6) -0.0041(6)
O5 0.0158(7) 0.0186(7) 0.0197(7) 0.0063(6) 0.0051(6) -0.0010(6)
O6 0.0141(7) 0.0220(7) 0.0173(7) 0.0085(6) 0.0040(6) 0.0051(6)
O7 0.0133(7) 0.0334(8) 0.0201(7) 0.0107(6) 0.0048(6) 0.0096(6)
O8 0.0175(7) 0.0308(8) 0.0231(8) 0.0081(6) 0.0045(6) 0.0115(6)
O9 0.0146(7) 0.0334(8) 0.0254(8) 0.0085(6) 0.0063(6) 0.0147(7)
O10 0.0150(7) 0.0255(8) 0.0251(8) 0.0086(6) 0.0020(6) -0.0056(6)
O11 0.0141(7) 0.0216(7) 0.0221(8) 0.0085(6) 0.0036(6) -0.0025(6)
O12 0.0140(7) 0.0267(8) 0.0233(8) 0.0091(6) 0.0027(6) -0.0045(6)
O13 0.0149(7) 0.0349(9) 0.0233(8) 0.0133(7) -0.0001(6) -0.0064(7)
C1 0.0281(12) 0.0204(11) 0.0263(12) 0.0123(9) 0.0008(9) 0.0005(9)
C2 0.0277(12) 0.0251(12) 0.0238(12) 0.0141(10) 0.0047(9) 0.0039(9)
N1 0.0355(11) 0.0266(10) 0.0234(10) 0.0175(9) -0.0022(8) -0.0021(8)
N2 0.0239(10) 0.0296(10) 0.0188(9) 0.0133(8) 0.0046(7) 0.0054(8)

loop_
_atom_type_symbol
_atom_type_description
_atom_type_scat_dispersion_real
_atom_type_scat_dispersion_imag
_atom_type_scat_source
C C 0.0033 0.0016 'International Tables Vol C Tables 4.2.6.8 and 6.1.1.4'
H H 0.0000 0.0000 'International Tables Vol C Tables 4.2.6.8 and 6.1.1.4'
B B 0.0013 0.0007 'International Tables Vol C Tables 4.2.6.8 and 6.1.1.4'
N N 0.0061 0.0033 'International Tables Vol C Tables 4.2.6.8 and 6.1.1.4'
O O 0.0106 0.0060 'International Tables Vol C Tables 4.2.6.8 and 6.1.1.4'

loop_
_geom_angle_atom_site_label_1
_geom_angle_atom_site_label_2
_geom_angle_atom_site_label_3
_geom_angle_site_symmetry_1
_geom_angle_site_symmetry_3
_geom_angle
_geom_angle_publ_flag
O2 B1 O1 . . 122.44(19) ?
O2 B1 O3 . . 121.71(19) ?
O1 B1 O3 . . 115.84(18) ?
O5 B2 O4 . . 123.39(19) ?
O5 B2 O3 . . 121.17(18) ?
O4 B2 O3 . . 115.44(18) ?
O6 B3 O2 . . 110.41(17) ?
O6 B3 O7 . . 112.48(16) ?
O2 B3 O7 . . 106.77(16) ?
O6 B3 O5 . . 109.26(16) ?
O2 B3 O5 . . 109.91(16) ?
O7 B3 O5 . . 107.96(16) ?
O7 B4 O9 . . 120.90(18) ?
O7 B4 O8 . . 117.95(18) ?
O9 B4 O8 . . 121.13(18) ?
O6 B5 O11 . . 110.14(16) ?
O6 B5 O9 . . 112.55(16) ?
O11 B5 O9 . . 107.35(16) ?
O6 B5 O10 . . 109.49(17) ?
O11 B5 O10 . . 109.92(16) ?
O9 B5 O10 . . 107.33(16) ?
O11 B6 O4 . 2_557 122.59(19) ?
O11 B6 O12 . . 121.46(19) ?
O4 B6 O12 2_557 . 115.93(18) ?
O10 B7 O13 . . 119.34(19) ?
O10 B7 O12 . . 121.74(19) ?
O13 B7 O12 . . 118.91(18) ?
B1 O1 H1F . . 109.5 ?
B1 O2 B3 . . 120.65(17) ?
B2 O3 B1 . . 118.42(16) ?
B2 O4 B6 . 2_557 127.25(17) ?
B2 O5 B3 . . 122.53(16) ?
B5 O6 B3 . . 125.67(16) ?
B4 O7 B3 . . 122.80(16) ?
B4 O8 H8A . . 109.5 ?
B4 O9 B5 . . 122.54(16) ?
B7 O10 B5 . . 121.89(17) ?
B6 O11 B5 . . 123.54(16) ?
B6 O12 B7 . . 118.51(17) ?
B7 O13 H13A . . 109.5 ?
N1 C1 C2 . . 110.38(17) ?
N1 C1 H1A . . 109.6 ?
C2 C1 H1A . . 109.6 ?
N1 C1 H1B . . 109.6 ?
C2 C1 H1B . . 109.6 ?
H1A C1 H1B . . 108.1 ?
N2 C2 C1 . . 111.20(17) ?
N2 C2 H2A . . 109.4 ?
C1 C2 H2A . . 109.4 ?
N2 C2 H2B . . 109.4 ?
C1 C2 H2B . . 109.4 ?
H2A C2 H2B . . 108.0 ?
C1 N1 H1C . . 109.5 ?
C1 N1 H1D . . 109.5 ?
H1C N1 H1D . . 109.5 ?
C1 N1 H1E . . 109.5 ?
H1C N1 H1E . . 109.5 ?
H1D N1 H1E . . 109.5 ?
C2 N2 H2C . . 109.5 ?
C2 N2 H2D . . 109.5 ?
H2C N2 H2D . . 109.5 ?
C2 N2 H2E . . 109.5 ?
H2C N2 H2E . . 109.5 ?
H2D N2 H2E . . 109.5 ?

loop_
_geom_bond_atom_site_label_1
_geom_bond_atom_site_label_2
_geom_bond_site_symmetry_2
_geom_bond_distance
_geom_bond_publ_flag
B1 O2 . 1.343(3) ?
B1 O1 . 1.360(3) ?
B1 O3 . 1.383(3) ?
B2 O5 . 1.341(3) ?
B2 O4 . 1.372(3) ?
B2 O3 . 1.381(3) ?
B3 O6 . 1.433(3) ?
B3 O2 . 1.471(3) ?
B3 O7 . 1.476(3) ?
B3 O5 . 1.489(3) ?
B4 O7 . 1.344(3) ?
B4 O9 . 1.355(3) ?
B4 O8 . 1.369(3) ?
B5 O6 . 1.430(3) ?
B5 O11 . 1.474(3) ?
B5 O9 . 1.477(3) ?
B5 O10 . 1.480(3) ?
B6 O11 . 1.337(3) ?
B6 O4 2_557 1.372(3) ?
B6 O12 . 1.376(3) ?
B7 O10 . 1.340(3) ?
B7 O13 . 1.359(3) ?
B7 O12 . 1.386(3) ?
O1 H1F . 0.8200 ?
O4 B6 2_557 1.372(3) ?
O8 H8A . 0.8200 ?
O13 H13A . 0.8200 ?
C1 N1 . 1.474(3) ?
C1 C2 . 1.503(3) ?
C1 H1A . 0.9700 ?
C1 H1B . 0.9700 ?
C2 N2 . 1.481(3) ?
C2 H2A . 0.9700 ?
C2 H2B . 0.9700 ?
N1 H1C . 0.8900 ?
N1 H1D . 0.8900 ?
N1 H1E . 0.8900 ?
N2 H2C . 0.8900 ?
N2 H2D . 0.8900 ?
N2 H2E . 0.8900 ?

loop_
_geom_hbond_atom_site_label_D
_geom_hbond_atom_site_label_H
_geom_hbond_atom_site_label_A
_geom_hbond_site_symmetry_A
_geom_hbond_distance_DH
_geom_hbond_distance_HA
_geom_hbond_distance_DA
_geom_hbond_angle_DHA
_geom_hbond_publ_flag
O1 H1F O8 2_446 0.82 2.11 2.909(2) 165 yes
O8 H8A O9 2_556 0.82 1.83 2.6433(19) 176 yes
O13 H13A O7 1_655 0.82 1.79 2.6030(18) 172 yes
N1 H1C O13 2_656 0.89 1.87 2.755(2) 172 yes
N1 H1D O10 1_665 0.89 2.04 2.919(2) 168 yes
N1 H1E O2 1_665 0.89 2.09 2.892(2) 150 yes
N2 H2C O6 2_657 0.89 1.89 2.777(2) 174 yes
N2 H2D O1 1_765 0.89 2.18 2.926(2) 141 yes
N2 H2E O5 1_655 0.89 2.08 2.951(2) 168 yes
